data_4312297
loop_
_publ_author_name
'Andrey Yu. Kovalevsky'
'Milan Gembicky'
'Philip Coppens'

_publ_section_title
;
 Cu(I)(2,9-Bis(trifluoromethyl)-1,10-phenanthroline)2+ Complexes:
 Correlation between Solid-State Structure and Photoluminescent Properties
;
_journal_name_full 'Inorganic Chemistry'
_journal_page_first 8282
_journal_page_last 8289
_journal_paper_doi 10.1021/ic049638s
_journal_volume 43
_journal_year 2004
_chemical_formula_sum 'C29 H12 Cu F15 N4 O3 S'
_chemical_formula_weight 845.03
_chemical_name_systematic
; 
 ? 
;
_space_group_IT_number 14
_symmetry_cell_setting monoclinic
_symmetry_space_group_name_Hall '-P 2ybc'
_symmetry_space_group_name_H-M 'P 1 21/c 1'
_atom_sites_solution_hydrogens geom
_atom_sites_solution_primary direct
_atom_sites_solution_secondary difmap
_audit_creation_method SHELXL-97
_cell_angle_alpha 90.00
_cell_angle_beta 113.5650(10)
_cell_angle_gamma 90.00
_cell_formula_units_Z 4
_cell_length_a 16.0114(5)
_cell_length_b 14.0099(4)
_cell_length_c 14.5051(4)
_cell_measurement_reflns_used ****
_cell_measurement_temperature 456(2)
_cell_measurement_theta_max 33.74
_cell_measurement_theta_min 2.16
_cell_volume 2982.42(15)
_computing_cell_refinement 'Bruker SMART'
_computing_data_collection 'Bruker SMART'
_computing_data_reduction 'Bruker SAINT'
_computing_molecular_graphics 'Bruker SHELXTL'
_computing_publication_material 'Bruker SHELXTL'
_computing_structure_refinement 'SHELXL-97 (Sheldrick, 1997)'
_computing_structure_solution 'SHELXS-97 (Sheldrick, 1990)'
_diffrn_ambient_temperature 456(2)
_diffrn_measured_fraction_theta_full 0.968
_diffrn_measured_fraction_theta_max 0.968
_diffrn_measurement_device_type 'CCD area detector'
_diffrn_measurement_method 'phi and omega scans'
_diffrn_radiation_monochromator graphite
_diffrn_radiation_source 'fine-focus sealed tube'
_diffrn_radiation_type MoK\a
_diffrn_radiation_wavelength 0.71073
_diffrn_reflns_av_R_equivalents 0.0398
_diffrn_reflns_av_sigmaI/netI 0.0295
_diffrn_reflns_limit_h_max 24
_diffrn_reflns_limit_h_min -25
_diffrn_reflns_limit_k_max 22
_diffrn_reflns_limit_k_min -21
_diffrn_reflns_limit_l_max 21
_diffrn_reflns_limit_l_min -21
_diffrn_reflns_number 63095
_diffrn_reflns_theta_full 34.01
_diffrn_reflns_theta_max 34.01
_diffrn_reflns_theta_min 2.11
_exptl_absorpt_coefficient_mu 0.939
_exptl_absorpt_correction_T_max 0.9119
_exptl_absorpt_correction_T_min 0.7346
_exptl_absorpt_correction_type none
_exptl_crystal_density_diffrn 1.882
_exptl_crystal_density_meas 0
_exptl_crystal_density_method 'not measured'
_exptl_crystal_F_000 1672
_exptl_crystal_size_max 0.35
_exptl_crystal_size_mid 0.35
_exptl_crystal_size_min 0.10
_refine_diff_density_max 0.579
_refine_diff_density_min -0.640
_refine_diff_density_rms 0.099
_refine_ls_extinction_method none
_refine_ls_goodness_of_fit_ref 1.070
_refine_ls_hydrogen_treatment mixed
_refine_ls_matrix_type full
_refine_ls_number_parameters 478
_refine_ls_number_reflns 11792
_refine_ls_number_restraints 0
_refine_ls_restrained_S_all 1.070
_refine_ls_R_factor_all 0.0499
_refine_ls_R_factor_gt 0.0328
_refine_ls_shift/su_max 0.001
_refine_ls_shift/su_mean 0.000
_refine_ls_structure_factor_coef Fsqd
_refine_ls_weighting_details 'calc w=1/[\s^2^(Fo^2^)+(0.0417P)^2^+1.6028P] where P=(Fo^2^+2Fc^2^)/3'
_refine_ls_weighting_scheme calc
_refine_ls_wR_factor_gt 0.0817
_refine_ls_wR_factor_ref 0.0919
_reflns_number_gt 9379
_reflns_number_total 11792
_reflns_threshold_expression >2sigma(I)
_cod_data_source_file ic049638ssi20040318_110450.cif
_cod_data_source_block alfatfab
_cod_depositor_comments
;
The following automatic conversions were performed:
'_symmetry_cell_setting' value 'Monoclinic' changed to 'monoclinic'
according to '/home/saulius/struct/CIF-dictionaries/cif_core.dic'
dictionary named 'cif_core.dic' version 2.4.1 from 2010-06-29.

Automatic conversion script
Id: cif_fix_enum 1527 2010-12-29 10:47:43Z saulius 
;
_cod_database_code 4312297

loop_
_symmetry_equiv_pos_as_xyz
'x, y, z'
'-x, y+1/2, -z+1/2'
'-x, -y, -z'
'x, -y-1/2, z-1/2'

loop_
_atom_site_label
_atom_site_type_symbol
_atom_site_fract_x
_atom_site_fract_y
_atom_site_fract_z
_atom_site_U_iso_or_equiv
_atom_site_adp_type
_atom_site_occupancy
_atom_site_symmetry_multiplicity
_atom_site_calc_flag
_atom_site_refinement_flags
_atom_site_disorder_assembly
_atom_site_disorder_group
Cu1 Cu 0.187534(11) 0.403662(11) 0.351234(12) 0.01306(4) Uani 1 1 d . . .
S1 S 0.38181(2) 0.86139(2) 0.42721(2) 0.01418(6) Uani 1 1 d . . .
F1 F -0.08230(9) 0.37600(9) 0.08016(8) 0.0441(3) Uani 1 1 d . . .
F2 F -0.05197(10) 0.27428(8) 0.19855(10) 0.0445(3) Uani 1 1 d . . .
F3 F 0.05598(7) 0.33668(9) 0.16840(9) 0.0413(3) Uani 1 1 d . . .
F4 F 0.45710(6) 0.47714(8) 0.63144(7) 0.0297(2) Uani 1 1 d . . .
F5 F 0.37147(6) 0.35989(7) 0.55286(8) 0.02578(19) Uani 1 1 d . . .
F6 F 0.39470(6) 0.47660(7) 0.46949(7) 0.02436(18) Uani 1 1 d . . .
F7 F 0.19074(7) 0.66283(7) 0.14640(8) 0.0270(2) Uani 1 1 d . . .
F8 F 0.09784(6) 0.54930(7) 0.13997(8) 0.02691(19) Uani 1 1 d . . .
F9 F 0.18089(7) 0.61305(6) 0.28203(7) 0.02369(18) Uani 1 1 d . . .
F10 F 0.20317(7) 0.25350(8) 0.53870(7) 0.02693(19) Uani 1 1 d . . .
F11 F 0.09436(6) 0.22355(7) 0.39560(7) 0.02515(19) Uani 1 1 d . . .
F12 F 0.16785(7) 0.10821(7) 0.49145(8) 0.0286(2) Uani 1 1 d . . .
F13 F 0.33480(9) 0.69324(8) 0.46867(10) 0.0411(3) Uani 1 1 d . . .
F14 F 0.47487(8) 0.70291(8) 0.48791(9) 0.0368(3) Uani 1 1 d . . .
F15 F 0.36876(8) 0.69533(7) 0.33954(8) 0.0325(2) Uani 1 1 d . . .
O1 O 0.28662(8) 0.87767(10) 0.36737(9) 0.0296(3) Uani 1 1 d . . .
O2 O 0.44179(9) 0.88907(8) 0.37952(9) 0.0262(2) Uani 1 1 d . . .
O3 O 0.41176(8) 0.88900(8) 0.53092(8) 0.0225(2) Uani 1 1 d . . .
N1 N 0.05991(7) 0.45168(8) 0.32118(8) 0.01310(18) Uani 1 1 d . . .
N2 N 0.22065(7) 0.48975(8) 0.47599(8) 0.01284(18) Uani 1 1 d . . .
N3 N 0.25225(7) 0.43395(8) 0.25773(8) 0.01252(18) Uani 1 1 d . . .
N4 N 0.24760(7) 0.27468(8) 0.36110(8) 0.01239(18) Uani 1 1 d . . .
C1 C -0.01965(9) 0.43445(10) 0.24515(10) 0.0161(2) Uani 1 1 d . . .
C2 C -0.10105(9) 0.48186(10) 0.23097(11) 0.0199(2) Uani 1 1 d . . .
H2A H -0.1549 0.4674 0.1763 0.024 Uiso 1 1 calc R . .
C3 C -0.09941(9) 0.54999(10) 0.29955(11) 0.0202(3) Uani 1 1 d . . .
H3A H -0.1524 0.5828 0.2916 0.024 Uiso 1 1 calc R . .
C4 C -0.01772(9) 0.57008(9) 0.38167(11) 0.0160(2) Uani 1 1 d . . .
C5 C -0.01207(10) 0.63751(10) 0.45837(11) 0.0200(3) Uani 1 1 d . . .
H5A H -0.0639 0.6713 0.4529 0.024 Uiso 1 1 calc R . .
C6 C 0.06698(10) 0.65284(10) 0.53823(11) 0.0199(3) Uani 1 1 d . . .
H6A H 0.0687 0.6961 0.5876 0.024 Uiso 1 1 calc R . .
C7 C 0.14862(10) 0.60313(9) 0.54791(10) 0.0160(2) Uani 1 1 d . . .
C8 C 0.23181(11) 0.61514(10) 0.63086(11) 0.0204(3) Uani 1 1 d . . .
H8A H 0.2357 0.6560 0.6830 0.024 Uiso 1 1 calc R . .
C9 C 0.30748(10) 0.56618(11) 0.63456(10) 0.0199(3) Uani 1 1 d . . .
H9A H 0.3631 0.5730 0.6891 0.024 Uiso 1 1 calc R . .
C10 C 0.29887(9) 0.50599(9) 0.55449(10) 0.0154(2) Uani 1 1 d . . .
C11 C 0.06068(8) 0.51940(9) 0.38904(9) 0.0127(2) Uani 1 1 d . . .
C12 C 0.14588(8) 0.53774(9) 0.47291(9) 0.0130(2) Uani 1 1 d . . .
C13 C -0.02344(10) 0.35540(11) 0.17242(11) 0.0209(3) Uani 1 1 d . . .
C14 C 0.38098(9) 0.45462(10) 0.55206(10) 0.0187(2) Uani 1 1 d . . .
C15 C 0.25441(9) 0.51200(9) 0.20637(10) 0.0142(2) Uani 1 1 d . . .
C16 C 0.31701(9) 0.52703(10) 0.16281(10) 0.0166(2) Uani 1 1 d . . .
H16A H 0.3164 0.5834 0.1287 0.020 Uiso 1 1 calc R . .
C17 C 0.37956(9) 0.45642(10) 0.17163(10) 0.0163(2) Uani 1 1 d . . .
H17A H 0.4225 0.4649 0.1442 0.020 Uiso 1 1 calc R . .
C18 C 0.37796(9) 0.37121(9) 0.22262(9) 0.0139(2) Uani 1 1 d . . .
C19 C 0.43939(9) 0.29347(10) 0.23222(10) 0.0167(2) Uani 1 1 d . . .
H19A H 0.4823 0.2986 0.2042 0.020 Uiso 1 1 calc R . .
C20 C 0.43532(9) 0.21281(10) 0.28176(10) 0.0165(2) Uani 1 1 d . . .
H20A H 0.4754 0.1630 0.2870 0.020 Uiso 1 1 calc R . .
C21 C 0.37024(9) 0.20287(9) 0.32621(9) 0.0137(2) Uani 1 1 d . . .
C22 C 0.36566(9) 0.12080(9) 0.37964(10) 0.0162(2) Uani 1 1 d . . .
H22A H 0.4050 0.0699 0.3867 0.019 Uiso 1 1 calc R . .
C23 C 0.30213(9) 0.11664(9) 0.42153(10) 0.0156(2) Uani 1 1 d . . .
H23A H 0.2973 0.0627 0.4564 0.019 Uiso 1 1 calc R . .
C24 C 0.24518(9) 0.19524(9) 0.41053(9) 0.0135(2) Uani 1 1 d . . .
C25 C 0.31286(8) 0.36382(9) 0.26485(9) 0.0120(2) Uani 1 1 d . . .
C26 C 0.30945(8) 0.27805(9) 0.31843(9) 0.0119(2) Uani 1 1 d . . .
C27 C 0.18106(10) 0.58466(10) 0.19421(11) 0.0180(2) Uani 1 1 d . . .
C28 C 0.17719(9) 0.19478(10) 0.45890(11) 0.0173(2) Uani 1 1 d . . .
C29 C 0.39065(10) 0.73133(10) 0.43153(11) 0.0207(3) Uani 1 1 d . . .

loop_
_atom_site_aniso_label
_atom_site_aniso_U_11
_atom_site_aniso_U_22
_atom_site_aniso_U_33
_atom_site_aniso_U_23
_atom_site_aniso_U_13
_atom_site_aniso_U_12
Cu1 0.01349(7) 0.01266(7) 0.01456(7) 0.00000(5) 0.00723(5) 0.00207(5)
S1 0.01547(13) 0.01403(13) 0.01514(13) 0.00140(10) 0.00832(11) 0.00359(10)
F1 0.0490(7) 0.0483(7) 0.0186(5) -0.0066(5) -0.0038(5) 0.0130(6)
F2 0.0709(9) 0.0217(5) 0.0478(7) -0.0109(5) 0.0309(7) -0.0171(5)
F3 0.0233(5) 0.0528(7) 0.0481(7) -0.0343(6) 0.0145(5) -0.0079(5)
F4 0.0145(4) 0.0409(6) 0.0241(4) -0.0041(4) -0.0026(3) -0.0010(4)
F5 0.0207(4) 0.0201(4) 0.0320(5) 0.0036(4) 0.0058(4) 0.0046(3)
F6 0.0178(4) 0.0348(5) 0.0228(4) 0.0036(4) 0.0105(3) 0.0030(4)
F7 0.0330(5) 0.0176(4) 0.0353(5) 0.0133(4) 0.0187(4) 0.0067(4)
F8 0.0172(4) 0.0255(5) 0.0323(5) 0.0057(4) 0.0039(4) 0.0027(3)
F9 0.0307(5) 0.0191(4) 0.0266(4) 0.0015(3) 0.0170(4) 0.0063(3)
F10 0.0278(5) 0.0347(5) 0.0254(4) -0.0053(4) 0.0181(4) -0.0004(4)
F11 0.0155(4) 0.0322(5) 0.0301(5) 0.0103(4) 0.0116(3) 0.0053(3)
F12 0.0327(5) 0.0208(4) 0.0442(6) 0.0146(4) 0.0279(5) 0.0058(4)
F13 0.0566(7) 0.0262(5) 0.0540(7) 0.0033(5) 0.0364(6) -0.0109(5)
F14 0.0342(6) 0.0243(5) 0.0393(6) -0.0014(4) 0.0015(5) 0.0155(4)
F15 0.0382(6) 0.0270(5) 0.0306(5) -0.0151(4) 0.0119(4) -0.0054(4)
O1 0.0189(5) 0.0362(6) 0.0278(6) 0.0025(5) 0.0031(4) 0.0120(5)
O2 0.0353(6) 0.0227(5) 0.0330(6) 0.0003(4) 0.0267(5) -0.0016(4)
O3 0.0275(5) 0.0234(5) 0.0182(5) -0.0052(4) 0.0110(4) 0.0031(4)
N1 0.0122(4) 0.0126(4) 0.0147(4) 0.0008(4) 0.0056(4) -0.0006(3)
N2 0.0127(4) 0.0134(4) 0.0128(4) 0.0000(3) 0.0055(4) -0.0005(3)
N3 0.0135(4) 0.0114(4) 0.0129(4) 0.0004(3) 0.0055(4) -0.0001(3)
N4 0.0132(4) 0.0121(4) 0.0133(4) 0.0011(3) 0.0068(4) 0.0004(3)
C1 0.0144(5) 0.0160(5) 0.0167(5) 0.0003(4) 0.0049(4) -0.0019(4)
C2 0.0120(5) 0.0214(6) 0.0232(6) 0.0032(5) 0.0037(5) -0.0002(5)
C3 0.0133(5) 0.0201(6) 0.0275(7) 0.0058(5) 0.0083(5) 0.0041(5)
C4 0.0152(5) 0.0140(5) 0.0219(6) 0.0030(4) 0.0106(5) 0.0021(4)
C5 0.0243(6) 0.0145(6) 0.0283(7) 0.0026(5) 0.0179(6) 0.0044(5)
C6 0.0283(7) 0.0136(5) 0.0250(6) -0.0014(5) 0.0182(6) 0.0014(5)
C7 0.0217(6) 0.0129(5) 0.0165(5) -0.0003(4) 0.0110(5) -0.0014(4)
C8 0.0287(7) 0.0180(6) 0.0161(6) -0.0042(5) 0.0107(5) -0.0044(5)
C9 0.0216(6) 0.0209(6) 0.0145(6) -0.0022(5) 0.0046(5) -0.0041(5)
C10 0.0151(5) 0.0160(5) 0.0142(5) 0.0001(4) 0.0048(4) -0.0021(4)
C11 0.0126(5) 0.0111(5) 0.0161(5) 0.0016(4) 0.0074(4) 0.0003(4)
C12 0.0146(5) 0.0120(5) 0.0140(5) 0.0002(4) 0.0075(4) -0.0006(4)
C13 0.0174(6) 0.0214(6) 0.0190(6) -0.0037(5) 0.0020(5) -0.0032(5)
C14 0.0127(5) 0.0225(6) 0.0161(5) 0.0015(5) 0.0007(4) -0.0005(5)
C15 0.0156(5) 0.0125(5) 0.0148(5) 0.0011(4) 0.0063(4) 0.0004(4)
C16 0.0186(6) 0.0162(5) 0.0160(5) 0.0027(4) 0.0081(5) -0.0020(4)
C17 0.0168(6) 0.0200(6) 0.0137(5) 0.0005(4) 0.0076(4) -0.0030(4)
C18 0.0140(5) 0.0164(5) 0.0124(5) -0.0006(4) 0.0064(4) -0.0009(4)
C19 0.0155(5) 0.0211(6) 0.0163(5) -0.0003(5) 0.0093(5) 0.0014(4)
C20 0.0156(5) 0.0193(6) 0.0164(5) -0.0001(4) 0.0083(5) 0.0030(4)
C21 0.0136(5) 0.0140(5) 0.0141(5) 0.0001(4) 0.0060(4) 0.0019(4)
C22 0.0167(5) 0.0131(5) 0.0194(6) 0.0012(4) 0.0079(5) 0.0034(4)
C23 0.0170(5) 0.0123(5) 0.0177(5) 0.0029(4) 0.0071(4) 0.0020(4)
C24 0.0140(5) 0.0134(5) 0.0140(5) 0.0016(4) 0.0067(4) 0.0005(4)
C25 0.0130(5) 0.0122(5) 0.0111(5) 0.0002(4) 0.0050(4) 0.0002(4)
C26 0.0130(5) 0.0124(5) 0.0113(5) 0.0004(4) 0.0058(4) 0.0008(4)
C27 0.0200(6) 0.0145(5) 0.0203(6) 0.0043(4) 0.0089(5) 0.0018(4)
C28 0.0179(6) 0.0162(5) 0.0209(6) 0.0050(5) 0.0110(5) 0.0021(4)
C29 0.0224(6) 0.0168(6) 0.0221(6) -0.0016(5) 0.0081(5) -0.0002(5)

loop_
_atom_type_symbol
_atom_type_description
_atom_type_scat_dispersion_real
_atom_type_scat_dispersion_imag
_atom_type_scat_source
C C 0.0033 0.0016 'International Tables Vol C Tables 4.2.6.8 and 6.1.1.4'
H H 0.0000 0.0000 'International Tables Vol C Tables 4.2.6.8 and 6.1.1.4'
N N 0.0061 0.0033 'International Tables Vol C Tables 4.2.6.8 and 6.1.1.4'
O O 0.0106 0.0060 'International Tables Vol C Tables 4.2.6.8 and 6.1.1.4'
F F 0.0171 0.0103 'International Tables Vol C Tables 4.2.6.8 and 6.1.1.4'
S S 0.1246 0.1234 'International Tables Vol C Tables 4.2.6.8 and 6.1.1.4'
Cu Cu 0.3201 1.2651 'International Tables Vol C Tables 4.2.6.8 and 6.1.1.4'

loop_
_geom_angle_atom_site_label_1
_geom_angle_atom_site_label_2
_geom_angle_atom_site_label_3
_geom_angle
_geom_angle_site_symmetry_1
_geom_angle_site_symmetry_3
_geom_angle_publ_flag
N4 Cu1 N1 136.14(4) . . ?
N4 Cu1 N3 83.13(4) . . ?
N1 Cu1 N3 121.40(4) . . ?
N4 Cu1 N2 120.81(4) . . ?
N1 Cu1 N2 82.99(4) . . ?
N3 Cu1 N2 116.01(4) . . ?
O3 S1 O1 114.73(7) . . ?
O3 S1 O2 114.95(7) . . ?
O1 S1 O2 114.56(8) . . ?
O3 S1 C29 104.11(7) . . ?
O1 S1 C29 103.16(7) . . ?
O2 S1 C29 103.13(7) . . ?
C1 N1 C11 116.96(11) . . ?
C1 N1 Cu1 131.79(9) . . ?
C11 N1 Cu1 111.00(8) . . ?
C10 N2 C12 117.29(11) . . ?
C10 N2 Cu1 132.40(9) . . ?
C12 N2 Cu1 110.31(8) . . ?
C15 N3 C25 117.38(11) . . ?
C15 N3 Cu1 132.24(9) . . ?
C25 N3 Cu1 109.56(8) . . ?
C24 N4 C26 117.13(11) . . ?
C24 N4 Cu1 131.92(9) . . ?
C26 N4 Cu1 110.36(8) . . ?
N1 C1 C2 124.10(13) . . ?
N1 C1 C13 117.91(12) . . ?
C2 C1 C13 117.91(12) . . ?
C3 C2 C1 118.42(13) . . ?
C2 C3 C4 119.81(12) . . ?
C3 C4 C11 117.64(12) . . ?
C3 C4 C5 122.66(12) . . ?
C11 C4 C5 119.68(13) . . ?
C6 C5 C4 121.18(13) . . ?
C5 C6 C7 120.76(13) . . ?
C8 C7 C12 117.76(12) . . ?
C8 C7 C6 122.69(12) . . ?
C12 C7 C6 119.53(13) . . ?
C9 C8 C7 119.57(13) . . ?
C8 C9 C10 118.45(13) . . ?
N2 C10 C9 124.06(13) . . ?
N2 C10 C14 115.33(11) . . ?
C9 C10 C14 120.61(12) . . ?
N1 C11 C4 123.05(12) . . ?
N1 C11 C12 117.73(11) . . ?
C4 C11 C12 119.20(12) . . ?
N2 C12 C7 122.78(12) . . ?
N2 C12 C11 117.62(11) . . ?
C7 C12 C11 119.60(11) . . ?
F3 C13 F1 107.88(14) . . ?
F3 C13 F2 106.73(14) . . ?
F1 C13 F2 106.64(13) . . ?
F3 C13 C1 113.86(12) . . ?
F1 C13 C1 111.03(13) . . ?
F2 C13 C1 110.35(12) . . ?
F5 C14 F6 107.25(12) . . ?
F5 C14 F4 107.13(11) . . ?
F6 C14 F4 107.29(11) . . ?
F5 C14 C10 111.68(11) . . ?
F6 C14 C10 111.54(11) . . ?
F4 C14 C10 111.68(12) . . ?
N3 C15 C16 124.08(12) . . ?
N3 C15 C27 115.21(11) . . ?
C16 C15 C27 120.68(11) . . ?
C17 C16 C15 118.43(12) . . ?
C16 C17 C18 119.48(12) . . ?
C25 C18 C17 117.54(12) . . ?
C25 C18 C19 119.95(12) . . ?
C17 C18 C19 122.51(12) . . ?
C20 C19 C18 120.51(12) . . ?
C19 C20 C21 121.12(12) . . ?
C22 C21 C26 118.01(11) . . ?
C22 C21 C20 122.33(12) . . ?
C26 C21 C20 119.64(11) . . ?
C23 C22 C21 119.21(12) . . ?
C22 C23 C24 118.62(12) . . ?
N4 C24 C23 124.15(11) . . ?
N4 C24 C28 115.73(11) . . ?
C23 C24 C28 120.09(11) . . ?
N3 C25 C18 123.05(11) . . ?
N3 C25 C26 117.65(11) . . ?
C18 C25 C26 119.30(11) . . ?
N4 C26 C21 122.86(11) . . ?
N4 C26 C25 117.66(11) . . ?
C21 C26 C25 119.47(11) . . ?
F9 C27 F7 107.19(11) . . ?
F9 C27 F8 106.80(12) . . ?
F7 C27 F8 106.97(11) . . ?
F9 C27 C15 112.79(11) . . ?
F7 C27 C15 111.49(11) . . ?
F8 C27 C15 111.28(11) . . ?
F12 C28 F11 107.26(11) . . ?
F12 C28 F10 106.99(11) . . ?
F11 C28 F10 106.70(11) . . ?
F12 C28 C24 111.85(11) . . ?
F11 C28 C24 112.34(11) . . ?
F10 C28 C24 111.39(11) . . ?
F13 C29 F14 108.22(13) . . ?
F13 C29 F15 107.67(13) . . ?
F14 C29 F15 107.35(12) . . ?
F13 C29 S1 111.08(11) . . ?
F14 C29 S1 111.46(10) . . ?
F15 C29 S1 110.89(10) . . ?

loop_
_geom_bond_atom_site_label_1
_geom_bond_atom_site_label_2
_geom_bond_distance
_geom_bond_site_symmetry_2
_geom_bond_publ_flag
Cu1 N4 2.0250(11) . ?
Cu1 N1 2.0263(11) . ?
Cu1 N3 2.0535(11) . ?
Cu1 N2 2.0599(11) . ?
S1 O3 1.4373(11) . ?
S1 O1 1.4390(12) . ?
S1 O2 1.4429(11) . ?
S1 C29 1.8267(15) . ?
F1 C13 1.3244(17) . ?
F2 C13 1.3350(19) . ?
F3 C13 1.3223(18) . ?
F4 C14 1.3375(15) . ?
F5 C14 1.3365(17) . ?
F6 C14 1.3371(17) . ?
F7 C27 1.3379(16) . ?
F8 C27 1.3422(17) . ?
F9 C27 1.3354(17) . ?
F10 C28 1.3434(17) . ?
F11 C28 1.3382(16) . ?
F12 C28 1.3314(15) . ?
F13 C29 1.3267(18) . ?
F14 C29 1.3282(18) . ?
F15 C29 1.3355(17) . ?
N1 C1 1.3319(16) . ?
N1 C11 1.3636(16) . ?
N2 C10 1.3329(16) . ?
N2 C12 1.3580(16) . ?
N3 C15 1.3313(16) . ?
N3 C25 1.3557(16) . ?
N4 C24 1.3329(16) . ?
N4 C26 1.3624(15) . ?
C1 C2 1.4028(19) . ?
C1 C13 1.514(2) . ?
C2 C3 1.371(2) . ?
C3 C4 1.401(2) . ?
C4 C11 1.4086(17) . ?
C4 C5 1.435(2) . ?
C5 C6 1.348(2) . ?
C6 C7 1.438(2) . ?
C7 C8 1.403(2) . ?
C7 C12 1.4095(17) . ?
C8 C9 1.374(2) . ?
C9 C10 1.3969(19) . ?
C10 C14 1.5115(19) . ?
C11 C12 1.4423(18) . ?
C15 C16 1.3982(18) . ?
C15 C27 1.5104(19) . ?
C16 C17 1.3767(19) . ?
C17 C18 1.4099(18) . ?
C18 C25 1.4081(17) . ?
C18 C19 1.4365(19) . ?
C19 C20 1.3546(19) . ?
C20 C21 1.4347(18) . ?
C21 C22 1.4049(18) . ?
C21 C26 1.4078(17) . ?
C22 C23 1.3790(19) . ?
C23 C24 1.3975(18) . ?
C24 C28 1.5126(18) . ?
C25 C26 1.4439(17) . ?

loop_
_geom_torsion_atom_site_label_1
_geom_torsion_atom_site_label_2
_geom_torsion_atom_site_label_3
_geom_torsion_atom_site_label_4
_geom_torsion
_geom_torsion_site_symmetry_1
_geom_torsion_site_symmetry_2
_geom_torsion_site_symmetry_3
_geom_torsion_site_symmetry_4
_geom_torsion_publ_flag
N4 Cu1 N1 C1 -52.61(14) . . . . ?
N3 Cu1 N1 C1 63.04(13) . . . . ?
N2 Cu1 N1 C1 179.31(12) . . . . ?
N4 Cu1 N1 C11 133.40(8) . . . . ?
N3 Cu1 N1 C11 -110.95(9) . . . . ?
N2 Cu1 N1 C11 5.32(8) . . . . ?
N4 Cu1 N2 C10 36.33(13) . . . . ?
N1 Cu1 N2 C10 176.90(12) . . . . ?
N3 Cu1 N2 C10 -61.49(13) . . . . ?
N4 Cu1 N2 C12 -144.27(8) . . . . ?
N1 Cu1 N2 C12 -3.69(8) . . . . ?
N3 Cu1 N2 C12 117.92(8) . . . . ?
N4 Cu1 N3 C15 179.64(12) . . . . ?
N1 Cu1 N3 C15 38.63(13) . . . . ?
N2 Cu1 N3 C15 -59.35(13) . . . . ?
N4 Cu1 N3 C25 -11.30(8) . . . . ?
N1 Cu1 N3 C25 -152.31(8) . . . . ?
N2 Cu1 N3 C25 109.71(8) . . . . ?
N1 Cu1 N4 C24 -49.85(14) . . . . ?
N3 Cu1 N4 C24 -179.05(12) . . . . ?
N2 Cu1 N4 C24 64.69(13) . . . . ?
N1 Cu1 N4 C26 139.45(8) . . . . ?
N3 Cu1 N4 C26 10.25(8) . . . . ?
N2 Cu1 N4 C26 -106.01(9) . . . . ?
C11 N1 C1 C2 0.50(19) . . . . ?
Cu1 N1 C1 C2 -173.20(10) . . . . ?
C11 N1 C1 C13 -176.34(12) . . . . ?
Cu1 N1 C1 C13 9.95(19) . . . . ?
N1 C1 C2 C3 -0.4(2) . . . . ?
C13 C1 C2 C3 176.49(13) . . . . ?
C1 C2 C3 C4 -0.5(2) . . . . ?
C2 C3 C4 C11 1.0(2) . . . . ?
C2 C3 C4 C5 -177.29(13) . . . . ?
C3 C4 C5 C6 177.72(13) . . . . ?
C11 C4 C5 C6 -0.6(2) . . . . ?
C4 C5 C6 C7 1.2(2) . . . . ?
C5 C6 C7 C8 -178.43(13) . . . . ?
C5 C6 C7 C12 0.1(2) . . . . ?
C12 C7 C8 C9 2.3(2) . . . . ?
C6 C7 C8 C9 -179.18(13) . . . . ?
C7 C8 C9 C10 0.4(2) . . . . ?
C12 N2 C10 C9 2.41(19) . . . . ?
Cu1 N2 C10 C9 -178.22(10) . . . . ?
C12 N2 C10 C14 -177.17(11) . . . . ?
Cu1 N2 C10 C14 2.21(18) . . . . ?
C8 C9 C10 N2 -2.9(2) . . . . ?
C8 C9 C10 C14 176.68(13) . . . . ?
C1 N1 C11 C4 0.15(18) . . . . ?
Cu1 N1 C11 C4 175.13(10) . . . . ?
C1 N1 C11 C12 178.86(11) . . . . ?
Cu1 N1 C11 C12 -6.16(13) . . . . ?
C3 C4 C11 N1 -0.91(19) . . . . ?
C5 C4 C11 N1 177.48(12) . . . . ?
C3 C4 C11 C12 -179.61(12) . . . . ?
C5 C4 C11 C12 -1.22(18) . . . . ?
C10 N2 C12 C7 0.53(18) . . . . ?
Cu1 N2 C12 C7 -178.98(10) . . . . ?
C10 N2 C12 C11 -179.02(11) . . . . ?
Cu1 N2 C12 C11 1.47(13) . . . . ?
C8 C7 C12 N2 -2.83(19) . . . . ?
C6 C7 C12 N2 178.59(12) . . . . ?
C8 C7 C12 C11 176.71(12) . . . . ?
C6 C7 C12 C11 -1.87(18) . . . . ?
N1 C11 C12 N2 3.22(17) . . . . ?
C4 C11 C12 N2 -178.02(11) . . . . ?
N1 C11 C12 C7 -176.34(11) . . . . ?
C4 C11 C12 C7 2.42(18) . . . . ?
N1 C1 C13 F3 -24.52(19) . . . . ?
C2 C1 C13 F3 158.43(14) . . . . ?
N1 C1 C13 F1 -146.51(14) . . . . ?
C2 C1 C13 F1 36.45(19) . . . . ?
N1 C1 C13 F2 95.47(15) . . . . ?
C2 C1 C13 F2 -81.58(17) . . . . ?
N2 C10 C14 F5 -62.21(15) . . . . ?
C9 C10 C14 F5 118.19(14) . . . . ?
N2 C10 C14 F6 57.79(16) . . . . ?
C9 C10 C14 F6 -121.80(14) . . . . ?
N2 C10 C14 F4 177.84(11) . . . . ?
C9 C10 C14 F4 -1.75(18) . . . . ?
C25 N3 C15 C16 -2.31(19) . . . . ?
Cu1 N3 C15 C16 166.07(10) . . . . ?
C25 N3 C15 C27 175.66(11) . . . . ?
Cu1 N3 C15 C27 -15.96(18) . . . . ?
N3 C15 C16 C17 1.2(2) . . . . ?
C27 C15 C16 C17 -176.66(12) . . . . ?
C15 C16 C17 C18 0.88(19) . . . . ?
C16 C17 C18 C25 -1.68(18) . . . . ?
C16 C17 C18 C19 178.18(12) . . . . ?
C25 C18 C19 C20 -0.04(19) . . . . ?
C17 C18 C19 C20 -179.90(13) . . . . ?
C18 C19 C20 C21 -0.3(2) . . . . ?
C19 C20 C21 C22 -178.76(13) . . . . ?
C19 C20 C21 C26 0.0(2) . . . . ?
C26 C21 C22 C23 0.39(19) . . . . ?
C20 C21 C22 C23 179.16(13) . . . . ?
C21 C22 C23 C24 -0.9(2) . . . . ?
C26 N4 C24 C23 0.49(19) . . . . ?
Cu1 N4 C24 C23 -169.71(10) . . . . ?
C26 N4 C24 C28 178.71(11) . . . . ?
Cu1 N4 C24 C28 8.50(18) . . . . ?
C22 C23 C24 N4 0.5(2) . . . . ?
C22 C23 C24 C28 -177.62(12) . . . . ?
C15 N3 C25 C18 1.38(18) . . . . ?
Cu1 N3 C25 C18 -169.51(10) . . . . ?
C15 N3 C25 C26 -178.57(11) . . . . ?
Cu1 N3 C25 C26 10.53(13) . . . . ?
C17 C18 C25 N3 0.57(18) . . . . ?
C19 C18 C25 N3 -179.30(12) . . . . ?
C17 C18 C25 C26 -179.48(11) . . . . ?
C19 C18 C25 C26 0.65(18) . . . . ?
C24 N4 C26 C21 -1.08(18) . . . . ?
Cu1 N4 C26 C21 171.16(10) . . . . ?
C24 N4 C26 C25 -179.88(11) . . . . ?
Cu1 N4 C26 C25 -7.64(13) . . . . ?
C22 C21 C26 N4 0.66(19) . . . . ?
C20 C21 C26 N4 -178.14(12) . . . . ?
C22 C21 C26 C25 179.43(12) . . . . ?
C20 C21 C26 C25 0.63(18) . . . . ?
N3 C25 C26 N4 -2.15(17) . . . . ?
C18 C25 C26 N4 177.89(11) . . . . ?
N3 C25 C26 C21 179.01(11) . . . . ?
C18 C25 C26 C21 -0.95(18) . . . . ?
N3 C15 C27 F9 56.16(16) . . . . ?
C16 C15 C27 F9 -125.80(13) . . . . ?
N3 C15 C27 F7 176.81(11) . . . . ?
C16 C15 C27 F7 -5.15(18) . . . . ?
N3 C15 C27 F8 -63.85(15) . . . . ?
C16 C15 C27 F8 114.20(14) . . . . ?
N4 C24 C28 F12 169.23(12) . . . . ?
C23 C24 C28 F12 -12.48(18) . . . . ?
N4 C24 C28 F11 48.54(16) . . . . ?
C23 C24 C28 F11 -133.17(13) . . . . ?
N4 C24 C28 F10 -71.10(15) . . . . ?
C23 C24 C28 F10 107.20(14) . . . . ?
O3 S1 C29 F13 63.25(12) . . . . ?
O1 S1 C29 F13 -56.87(13) . . . . ?
O2 S1 C29 F13 -176.40(11) . . . . ?
O3 S1 C29 F14 -57.52(12) . . . . ?
O1 S1 C29 F14 -177.64(11) . . . . ?
O2 S1 C29 F14 62.84(12) . . . . ?
O3 S1 C29 F15 -177.06(10) . . . . ?
O1 S1 C29 F15 62.82(12) . . . . ?
O2 S1 C29 F15 -56.71(12) . . . . ?
